data_7128352
loop_
_publ_author_name
'Liang, Qiuming'
'Hayashi, Kasumi'
'Zeng, Yimin'
'Jimenez-Santiago, Jose L'
'Song, Datong'

_publ_section_title
;
 Constructing fused N-heterocycles from unprotected mesoionic
 N-heterocyclic olefins and organic azides <i>via</i> diazo transfer.
;
_journal_issue 50
_journal_name_full 'Chemical communications (Cambridge, England)'
_journal_page_first 6137
_journal_page_last 6140
_journal_paper_doi 10.1039/d1cc02245h
_journal_volume 57
_journal_year 2021
_chemical_formula_sum 'C16 H12 F N5'
_chemical_formula_weight 293.31
_space_group_crystal_system monoclinic
_space_group_IT_number 4
_space_group_name_Hall 'P 2yb'
_space_group_name_H-M_alt 'P 1 21 1'
_atom_sites_solution_hydrogens geom
_audit_creation_method SHELXL-2016/6
_audit_update_record
;
2021-04-08 deposited with the CCDC.	2021-05-19 downloaded from the CCDC.
;
_cell_angle_alpha 90
_cell_angle_beta 102.558(7)
_cell_angle_gamma 90
_cell_formula_units_Z 4
_cell_length_a 7.2146(14)
_cell_length_b 11.816(2)
_cell_length_c 16.161(4)
_cell_measurement_reflns_used 59320
_cell_measurement_temperature 150(2)
_cell_measurement_theta_max 33.095
_cell_measurement_theta_min 3.368
_cell_volume 1344.7(5)
_computing_structure_refinement 'SHELXL-2016/6 (Sheldrick, 2016)'
_computing_structure_solution 'SHELXT 2018/2 (Sheldrick, 2018)'
_diffrn_ambient_temperature 150(2)
_diffrn_measured_fraction_theta_full 0.995
_diffrn_measured_fraction_theta_max 0.912
_diffrn_measurement_device_type 'Bruker Kappa Photon II'
_diffrn_measurement_method 'omega and phi scans'
_diffrn_radiation_type MoK\a
_diffrn_radiation_wavelength 0.71073
_diffrn_reflns_av_R_equivalents 0.0358
_diffrn_reflns_av_unetI/netI 0.0379
_diffrn_reflns_Laue_measured_fraction_full 0.995
_diffrn_reflns_Laue_measured_fraction_max 0.912
_diffrn_reflns_limit_h_max 10
_diffrn_reflns_limit_h_min -10
_diffrn_reflns_limit_k_max 16
_diffrn_reflns_limit_k_min -17
_diffrn_reflns_limit_l_max 24
_diffrn_reflns_limit_l_min -22
_diffrn_reflns_number 59320
_diffrn_reflns_point_group_measured_fraction_full 0.996
_diffrn_reflns_point_group_measured_fraction_max 0.843
_diffrn_reflns_theta_full 25.242
_diffrn_reflns_theta_max 33.095
_diffrn_reflns_theta_min 3.368
_exptl_absorpt_coefficient_mu 0.101
_exptl_absorpt_correction_T_max 0.7463
_exptl_absorpt_correction_T_min 0.7212
_exptl_absorpt_correction_type multi-scan
_exptl_absorpt_process_details
;
 SADABS 2016/2: Krause, L., Herbst-Irmer, R., Sheldrick G.M. & Stalke D.,
 J. Appl. Cryst. 48 (2015) 3-10
;
_exptl_crystal_colour 'light yellow'
_exptl_crystal_density_diffrn 1.449
_exptl_crystal_description block
_exptl_crystal_F_000 608
_exptl_crystal_size_max 0.4
_exptl_crystal_size_mid 0.2
_exptl_crystal_size_min 0.1
_refine_diff_density_max 0.295
_refine_diff_density_min -0.216
_refine_diff_density_rms 0.037
_refine_ls_abs_structure_details
;
 Flack x determined using 2724 quotients [(I+)-(I-)]/[(I+)+(I-)]
 (Parsons, Flack and Wagner, Acta Cryst. B69 (2013) 249-259).
;
_refine_ls_abs_structure_Flack 0.23(17)
_refine_ls_extinction_method none
_refine_ls_goodness_of_fit_ref 0.988
_refine_ls_hydrogen_treatment constr
_refine_ls_matrix_type full
_refine_ls_number_parameters 399
_refine_ls_number_reflns 8602
_refine_ls_number_restraints 1
_refine_ls_restrained_S_all 0.988
_refine_ls_R_factor_all 0.0496
_refine_ls_R_factor_gt 0.0348
_refine_ls_shift/su_max 0.000
_refine_ls_shift/su_mean 0.000
_refine_ls_structure_factor_coef Fsqd
_refine_ls_weighting_details 'w=1/[\s^2^(Fo^2^)+(0.0531P)^2^] where P=(Fo^2^+2Fc^2^)/3'
_refine_ls_weighting_scheme calc
_refine_ls_wR_factor_gt 0.0797
_refine_ls_wR_factor_ref 0.0827
_reflns_Friedel_coverage 0.775
_reflns_Friedel_fraction_full 0.997
_reflns_Friedel_fraction_max 0.768
_reflns_number_gt 6835
_reflns_number_total 8602
_reflns_threshold_expression 'I > 2\s(I)'
_cod_data_source_file d1cc02245h2.cif
_cod_data_source_block wl471a
_cod_depositor_comments 'Adding full bibliography for 7128333--7128355.cif.'
_cod_original_sg_symbol_H-M 'P 21'
_cod_database_code 7128352
_shelx_shelxl_version_number 2016/6
_shelx_space_group_comment
;
The symmetry employed for this shelxl refinement is uniquely defined
by the following loop, which should always be used as a source of
symmetry information in preference to the above space-group names.
They are only intended as comments.
;

loop_
_space_group_symop_operation_xyz
'x, y, z'
'-x, y+1/2, -z'

loop_
_atom_site_label
_atom_site_type_symbol
_atom_site_fract_x
_atom_site_fract_y
_atom_site_fract_z
_atom_site_U_iso_or_equiv
_atom_site_adp_type
_atom_site_occupancy
_atom_site_site_symmetry_order
_atom_site_calc_flag
_atom_site_refinement_flags_posn
_atom_site_refinement_flags_adp
_atom_site_refinement_flags_occupancy
_atom_site_disorder_assembly
_atom_site_disorder_group
F1 F 0.12596(14) 0.48484(9) -0.23357(6) 0.0406(3) Uani 1 1 d . . . . .
N1 N 0.08352(17) 0.35373(10) 0.21739(8) 0.0235(3) Uani 1 1 d . . . . .
C1 C 0.0762(2) 0.65522(13) 0.42655(10) 0.0260(3) Uani 1 1 d . . . . .
H1 H 0.052825 0.722558 0.393819 0.031 Uiso 1 1 calc R U . . .
F2 F 0.62638(15) 0.48339(9) 0.76517(6) 0.0412(3) Uani 1 1 d . . . . .
N2 N 0.08421(18) 0.33537(10) 0.13653(8) 0.0246(3) Uani 1 1 d . . . . .
C2 C 0.0657(2) 0.65722(15) 0.51113(10) 0.0314(3) Uani 1 1 d . . . . .
H2 H 0.036555 0.725931 0.536055 0.038 Uiso 1 1 calc R U . . .
N3 N 0.12150(16) 0.43563(9) 0.10459(8) 0.0217(2) Uani 1 1 d . . . . .
C3 C 0.0976(2) 0.55897(16) 0.55977(10) 0.0328(3) Uani 1 1 d . . . . .
H3 H 0.088437 0.560192 0.617524 0.039 Uiso 1 1 calc R U . . .
N4 N 0.16528(17) 0.64974(10) 0.25849(8) 0.0242(3) Uani 1 1 d . . . . .
C4 C 0.1427(2) 0.45952(15) 0.52333(10) 0.0336(3) Uani 1 1 d . . . . .
H4 H 0.164622 0.392277 0.556233 0.040 Uiso 1 1 calc R U . . .
N5 N 0.17346(17) 0.63003(10) 0.17466(8) 0.0241(3) Uani 1 1 d . . . . .
C5 C 0.1561(2) 0.45760(13) 0.43883(9) 0.0283(3) Uani 1 1 d . . . . .
H5 H 0.189482 0.389197 0.414832 0.034 Uiso 1 1 calc R U . . .
N6 N 0.61924(16) 0.64222(10) 0.31330(7) 0.0221(2) Uani 1 1 d . . . . .
C6 C 0.12103(18) 0.55496(13) 0.38864(9) 0.0228(3) Uani 1 1 d . . . . .
N7 N 0.61624(17) 0.65754(10) 0.39462(8) 0.0233(2) Uani 1 1 d . . . . .
C7 C 0.13419(19) 0.55436(12) 0.29931(9) 0.0214(3) Uani 1 1 d . . . . .
N8 N 0.60780(16) 0.55345(9) 0.42685(7) 0.0210(2) Uani 1 1 d . . . . .
C8 C 0.11990(18) 0.46450(12) 0.23959(9) 0.0211(3) Uani 1 1 d . . . . .
N9 N 0.59096(19) 0.34429(11) 0.27202(8) 0.0282(3) Uani 1 1 d . . . . .
C9 C 0.14446(19) 0.51834(12) 0.16632(9) 0.0214(3) Uani 1 1 d . . . . .
N10 N 0.59033(18) 0.36004(10) 0.35672(8) 0.0277(3) Uani 1 1 d . . . . .
C10 C 0.12282(19) 0.44632(12) 0.01699(9) 0.0218(3) Uani 1 1 d . . . . .
C11 C 0.18670(18) 0.54732(12) -0.01007(9) 0.0242(3) Uani 1 1 d . . . . .
H11 H 0.228748 0.606776 0.029086 0.029 Uiso 1 1 calc R U . . .
C12 C 0.1884(2) 0.56052(13) -0.09559(9) 0.0281(3) Uani 1 1 d . . . . .
H12 H 0.232882 0.628575 -0.115871 0.034 Uiso 1 1 calc R U . . .
C13 C 0.1239(2) 0.47220(14) -0.14998(9) 0.0282(3) Uani 1 1 d . . . . .
C14 C 0.0568(2) 0.37193(12) -0.12415(9) 0.0275(3) Uani 1 1 d . . . . .
H14 H 0.011343 0.313612 -0.163838 0.033 Uiso 1 1 calc R U . . .
C15 C 0.05730(19) 0.35818(12) -0.03904(9) 0.0248(3) Uani 1 1 d . . . . .
H15 H 0.013584 0.289674 -0.019123 0.030 Uiso 1 1 calc R U . . .
C16 C 0.0391(2) 0.25874(12) 0.26720(10) 0.0305(3) Uani 1 1 d . . . . .
H16A H 0.040410 0.188395 0.235205 0.046 Uiso 1 1 calc R U . . .
H16B H -0.087055 0.269721 0.279271 0.046 Uiso 1 1 calc R U . . .
H16C H 0.134039 0.254200 0.320624 0.046 Uiso 1 1 calc R U . . .
C17 C 0.5553(2) 0.34563(14) 0.09128(9) 0.0290(3) Uani 1 1 d . . . . .
H17 H 0.511059 0.281003 0.116160 0.035 Uiso 1 1 calc R U . . .
C18 C 0.5633(2) 0.34370(15) 0.00644(10) 0.0351(4) Uani 1 1 d . . . . .
H18 H 0.525778 0.277442 -0.026209 0.042 Uiso 1 1 calc R U . . .
C19 C 0.6255(2) 0.43756(17) -0.03129(10) 0.0375(4) Uani 1 1 d . . . . .
H19 H 0.629781 0.435961 -0.089619 0.045 Uiso 1 1 calc R U . . .
C20 C 0.6816(2) 0.53395(16) 0.01686(10) 0.0350(4) Uani 1 1 d . . . . .
H20 H 0.723670 0.598625 -0.008775 0.042 Uiso 1 1 calc R U . . .
C21 C 0.6765(2) 0.53633(14) 0.10243(10) 0.0285(3) Uani 1 1 d . . . . .
H21 H 0.717001 0.602276 0.134969 0.034 Uiso 1 1 calc R U . . .
C22 C 0.61223(19) 0.44261(13) 0.14097(9) 0.0236(3) Uani 1 1 d . . . . .
C23 C 0.60566(19) 0.44247(12) 0.23100(9) 0.0227(3) Uani 1 1 d . . . . .
C24 C 0.61428(19) 0.53029(12) 0.29163(9) 0.0214(3) Uani 1 1 d . . . . .
C25 C 0.60461(19) 0.47237(12) 0.36548(9) 0.0221(3) Uani 1 1 d . . . . .
C26 C 0.60985(18) 0.53707(12) 0.51460(8) 0.0205(3) Uani 1 1 d . . . . .
C27 C 0.6650(2) 0.43161(12) 0.54929(9) 0.0242(3) Uani 1 1 d . . . . .
H27 H 0.697634 0.372812 0.514991 0.029 Uiso 1 1 calc R U . . .
C28 C 0.6717(2) 0.41318(13) 0.63478(9) 0.0267(3) Uani 1 1 d . . . . .
H28 H 0.710406 0.342187 0.660383 0.032 Uiso 1 1 calc R U . . .
C29 C 0.6207(2) 0.50074(13) 0.68121(9) 0.0271(3) Uani 1 1 d . . . . .
C30 C 0.5622(2) 0.60545(12) 0.64768(9) 0.0258(3) Uani 1 1 d . . . . .
H30 H 0.525990 0.663064 0.681995 0.031 Uiso 1 1 calc R U . . .
C31 C 0.55776(19) 0.62450(12) 0.56239(9) 0.0234(3) Uani 1 1 d . . . . .
H31 H 0.519830 0.695863 0.537265 0.028 Uiso 1 1 calc R U . . .
C32 C 0.6269(2) 0.74282(12) 0.26155(10) 0.0303(3) Uani 1 1 d . . . . .
H32A H 0.742518 0.740798 0.239074 0.045 Uiso 1 1 calc R U . . .
H32B H 0.627797 0.810752 0.296428 0.045 Uiso 1 1 calc R U . . .
H32C H 0.515420 0.744384 0.214434 0.045 Uiso 1 1 calc R U . . .

loop_
_atom_site_aniso_label
_atom_site_aniso_U_11
_atom_site_aniso_U_22
_atom_site_aniso_U_33
_atom_site_aniso_U_23
_atom_site_aniso_U_13
_atom_site_aniso_U_12
F1 0.0582(6) 0.0402(6) 0.0229(4) -0.0013(4) 0.0074(4) -0.0031(5)
N1 0.0235(6) 0.0193(6) 0.0269(6) 0.0021(5) 0.0039(5) 0.0004(5)
C1 0.0233(7) 0.0279(7) 0.0268(7) -0.0003(6) 0.0053(5) -0.0005(6)
F2 0.0634(7) 0.0404(6) 0.0199(4) 0.0038(4) 0.0096(4) 0.0047(5)
N2 0.0267(6) 0.0194(6) 0.0271(6) 0.0012(5) 0.0048(5) 0.0010(5)
C2 0.0280(7) 0.0387(9) 0.0290(8) -0.0057(6) 0.0091(6) -0.0017(7)
N3 0.0228(5) 0.0172(6) 0.0248(6) 0.0000(4) 0.0047(4) -0.0001(4)
C3 0.0296(7) 0.0465(9) 0.0228(7) 0.0019(7) 0.0066(6) -0.0081(7)
N4 0.0286(6) 0.0216(6) 0.0226(6) -0.0005(5) 0.0057(5) -0.0005(5)
C4 0.0328(8) 0.0368(8) 0.0287(8) 0.0087(7) 0.0011(6) -0.0099(7)
N5 0.0286(6) 0.0206(6) 0.0232(6) -0.0007(5) 0.0055(5) -0.0016(5)
C5 0.0295(7) 0.0263(7) 0.0278(7) 0.0019(6) 0.0037(6) -0.0038(6)
N6 0.0232(6) 0.0209(6) 0.0226(6) 0.0026(5) 0.0062(4) -0.0010(4)
C6 0.0172(6) 0.0273(7) 0.0235(7) 0.0002(6) 0.0032(5) -0.0035(5)
N7 0.0258(6) 0.0200(6) 0.0241(6) 0.0031(5) 0.0057(5) -0.0027(5)
C7 0.0205(6) 0.0193(6) 0.0235(7) -0.0010(5) 0.0029(5) -0.0002(5)
N8 0.0242(5) 0.0180(6) 0.0208(6) 0.0019(4) 0.0052(4) -0.0003(5)
C8 0.0184(6) 0.0192(6) 0.0250(7) 0.0024(6) 0.0030(5) 0.0010(5)
N9 0.0377(7) 0.0242(6) 0.0239(6) 0.0017(5) 0.0096(5) 0.0036(5)
C9 0.0187(6) 0.0230(6) 0.0220(7) -0.0011(5) 0.0033(5) 0.0008(5)
N10 0.0390(7) 0.0209(6) 0.0239(6) 0.0006(5) 0.0087(5) 0.0012(5)
C10 0.0192(6) 0.0230(7) 0.0227(7) -0.0013(5) 0.0034(5) 0.0031(5)
C11 0.0234(7) 0.0218(7) 0.0259(7) -0.0024(5) 0.0021(5) -0.0005(5)
C12 0.0313(7) 0.0233(7) 0.0285(8) 0.0044(6) 0.0041(6) -0.0011(6)
C13 0.0305(7) 0.0317(8) 0.0212(7) -0.0015(6) 0.0032(6) 0.0036(6)
C14 0.0265(7) 0.0255(7) 0.0296(8) -0.0076(6) 0.0039(6) 0.0006(6)
C15 0.0232(7) 0.0215(7) 0.0304(7) -0.0036(6) 0.0071(5) 0.0006(5)
C16 0.0401(8) 0.0182(6) 0.0328(8) 0.0058(6) 0.0072(6) -0.0012(6)
C17 0.0265(7) 0.0318(8) 0.0291(8) -0.0020(6) 0.0071(6) 0.0075(6)
C18 0.0315(8) 0.0452(9) 0.0275(8) -0.0083(7) 0.0040(6) 0.0129(7)
C19 0.0293(8) 0.0638(12) 0.0209(7) 0.0027(7) 0.0084(6) 0.0141(8)
C20 0.0283(8) 0.0479(10) 0.0310(8) 0.0123(7) 0.0111(6) 0.0073(7)
C21 0.0241(7) 0.0360(8) 0.0256(7) 0.0056(6) 0.0061(5) 0.0034(6)
C22 0.0195(6) 0.0290(7) 0.0223(7) 0.0013(6) 0.0043(5) 0.0059(6)
C23 0.0224(6) 0.0231(7) 0.0230(7) 0.0010(5) 0.0058(5) 0.0027(5)
C24 0.0192(6) 0.0220(7) 0.0230(7) 0.0020(5) 0.0045(5) 0.0005(5)
C25 0.0231(6) 0.0216(6) 0.0221(7) 0.0007(6) 0.0056(5) 0.0007(5)
C26 0.0194(6) 0.0238(7) 0.0177(6) 0.0018(5) 0.0027(5) -0.0025(5)
C27 0.0254(7) 0.0235(7) 0.0238(7) 0.0009(5) 0.0059(5) 0.0018(6)
C28 0.0293(7) 0.0239(7) 0.0262(7) 0.0045(6) 0.0043(6) 0.0008(6)
C29 0.0313(8) 0.0310(8) 0.0184(7) 0.0015(6) 0.0038(6) -0.0026(6)
C30 0.0277(7) 0.0250(7) 0.0247(7) -0.0042(5) 0.0056(5) -0.0001(6)
C31 0.0240(7) 0.0211(7) 0.0243(7) 0.0004(5) 0.0038(5) -0.0011(5)
C32 0.0427(9) 0.0198(7) 0.0302(8) 0.0062(5) 0.0118(6) -0.0022(6)

loop_
_atom_type_symbol
_atom_type_description
_atom_type_scat_dispersion_real
_atom_type_scat_dispersion_imag
_atom_type_scat_source
C C 0.0033 0.0016 'International Tables Vol C Tables 4.2.6.8 and 6.1.1.4'
H H 0.0000 0.0000 'International Tables Vol C Tables 4.2.6.8 and 6.1.1.4'
N N 0.0061 0.0033 'International Tables Vol C Tables 4.2.6.8 and 6.1.1.4'
F F 0.0171 0.0103 'International Tables Vol C Tables 4.2.6.8 and 6.1.1.4'

loop_
_geom_angle_atom_site_label_1
_geom_angle_atom_site_label_2
_geom_angle_atom_site_label_3
_geom_angle
_geom_angle_site_symmetry_1
_geom_angle_site_symmetry_3
_geom_angle_publ_flag
N2 N1 C8 111.95(11) . . ?
N2 N1 C16 117.83(12) . . ?
C8 N1 C16 130.17(13) . . ?
C2 C1 C6 120.82(14) . . ?
C2 C1 H1 119.6 . . ?
C6 C1 H1 119.6 . . ?
N1 N2 N3 106.17(11) . . ?
C1 C2 C3 120.32(15) . . ?
C1 C2 H2 119.8 . . ?
C3 C2 H2 119.8 . . ?
N2 N3 C9 110.45(11) . . ?
N2 N3 C10 120.39(11) . . ?
C9 N3 C10 129.07(12) . . ?
C4 C3 C2 119.51(14) . . ?
C4 C3 H3 120.2 . . ?
C2 C3 H3 120.2 . . ?
C7 N4 N5 112.57(12) . . ?
C3 C4 C5 120.31(14) . . ?
C3 C4 H4 119.8 . . ?
C5 C4 H4 119.8 . . ?
C9 N5 N4 102.99(11) . . ?
C4 C5 C6 120.93(14) . . ?
C4 C5 H5 119.5 . . ?
C6 C5 H5 119.5 . . ?
N7 N6 C24 112.30(11) . . ?
N7 N6 C32 117.72(11) . . ?
C24 N6 C32 129.99(12) . . ?
C5 C6 C1 118.09(13) . . ?
C5 C6 C7 121.63(13) . . ?
C1 C6 C7 120.26(13) . . ?
N6 N7 N8 105.68(10) . . ?
N4 C7 C8 106.67(12) . . ?
N4 C7 C6 122.02(13) . . ?
C8 C7 C6 131.31(13) . . ?
N7 N8 C25 110.70(11) . . ?
N7 N8 C26 121.19(11) . . ?
C25 N8 C26 128.06(12) . . ?
N1 C8 C9 105.51(13) . . ?
N1 C8 C7 150.86(14) . . ?
C9 C8 C7 103.45(12) . . ?
C23 N9 N10 112.80(12) . . ?
N5 C9 N3 139.67(14) . . ?
N5 C9 C8 114.32(13) . . ?
N3 C9 C8 105.93(13) . . ?
C25 N10 N9 102.81(11) . . ?
C11 C10 C15 121.89(13) . . ?
C11 C10 N3 117.74(12) . . ?
C15 C10 N3 120.35(13) . . ?
C10 C11 C12 119.03(13) . . ?
C10 C11 H11 120.5 . . ?
C12 C11 H11 120.5 . . ?
C13 C12 C11 118.23(14) . . ?
C13 C12 H12 120.9 . . ?
C11 C12 H12 120.9 . . ?
F1 C13 C14 118.34(13) . . ?
F1 C13 C12 118.31(14) . . ?
C14 C13 C12 123.35(14) . . ?
C13 C14 C15 118.47(12) . . ?
C13 C14 H14 120.8 . . ?
C15 C14 H14 120.8 . . ?
C14 C15 C10 119.02(13) . . ?
C14 C15 H15 120.5 . . ?
C10 C15 H15 120.5 . . ?
N1 C16 H16A 109.5 . . ?
N1 C16 H16B 109.5 . . ?
H16A C16 H16B 109.5 . . ?
N1 C16 H16C 109.5 . . ?
H16A C16 H16C 109.5 . . ?
H16B C16 H16C 109.5 . . ?
C18 C17 C22 120.54(15) . . ?
C18 C17 H17 119.7 . . ?
C22 C17 H17 119.7 . . ?
C17 C18 C19 120.62(16) . . ?
C17 C18 H18 119.7 . . ?
C19 C18 H18 119.7 . . ?
C18 C19 C20 119.48(15) . . ?
C18 C19 H19 120.3 . . ?
C20 C19 H19 120.3 . . ?
C19 C20 C21 120.38(16) . . ?
C19 C20 H20 119.8 . . ?
C21 C20 H20 119.8 . . ?
C20 C21 C22 120.64(15) . . ?
C20 C21 H21 119.7 . . ?
C22 C21 H21 119.7 . . ?
C21 C22 C17 118.32(13) . . ?
C21 C22 C23 121.90(13) . . ?
C17 C22 C23 119.78(13) . . ?
N9 C23 C24 106.58(12) . . ?
N9 C23 C22 120.70(13) . . ?
C24 C23 C22 132.71(13) . . ?
N6 C24 C25 105.05(12) . . ?
N6 C24 C23 151.56(13) . . ?
C25 C24 C23 103.29(12) . . ?
N10 C25 N8 139.20(14) . . ?
N10 C25 C24 114.51(13) . . ?
N8 C25 C24 106.26(12) . . ?
C27 C26 C31 122.07(12) . . ?
C27 C26 N8 117.57(12) . . ?
C31 C26 N8 120.36(12) . . ?
C26 C27 C28 119.17(13) . . ?
C26 C27 H27 120.4 . . ?
C28 C27 H27 120.4 . . ?
C29 C28 C27 117.99(13) . . ?
C29 C28 H28 121.0 . . ?
C27 C28 H28 121.0 . . ?
F2 C29 C28 118.44(13) . . ?
F2 C29 C30 117.78(13) . . ?
C28 C29 C30 123.78(14) . . ?
C29 C30 C31 118.29(13) . . ?
C29 C30 H30 120.9 . . ?
C31 C30 H30 120.9 . . ?
C26 C31 C30 118.68(13) . . ?
C26 C31 H31 120.7 . . ?
C30 C31 H31 120.7 . . ?
N6 C32 H32A 109.5 . . ?
N6 C32 H32B 109.5 . . ?
H32A C32 H32B 109.5 . . ?
N6 C32 H32C 109.5 . . ?
H32A C32 H32C 109.5 . . ?
H32B C32 H32C 109.5 . . ?

loop_
_geom_bond_atom_site_label_1
_geom_bond_atom_site_label_2
_geom_bond_distance
_geom_bond_site_symmetry_2
_geom_bond_publ_flag
F1 C13 1.3624(17) . ?
N1 N2 1.3258(17) . ?
N1 C8 1.3674(18) . ?
N1 C16 1.4570(19) . ?
C1 C2 1.386(2) . ?
C1 C6 1.403(2) . ?
C1 H1 0.9500 . ?
F2 C29 1.3641(16) . ?
N2 N3 1.3426(16) . ?
C2 C3 1.393(2) . ?
C2 H2 0.9500 . ?
N3 C9 1.3806(18) . ?
N3 C10 1.4234(18) . ?
C3 C4 1.385(3) . ?
C3 H3 0.9500 . ?
N4 C7 1.3491(19) . ?
N4 N5 1.3886(16) . ?
C4 C5 1.390(2) . ?
C4 H4 0.9500 . ?
N5 C9 1.3384(18) . ?
C5 C6 1.399(2) . ?
C5 H5 0.9500 . ?
N6 N7 1.3314(16) . ?
N6 C24 1.3667(18) . ?
N6 C32 1.4614(18) . ?
C6 C7 1.4673(19) . ?
N7 N8 1.3422(16) . ?
C7 C8 1.423(2) . ?
N8 C25 1.3754(18) . ?
N8 C26 1.4282(17) . ?
C8 C9 1.3891(19) . ?
N9 C23 1.3516(19) . ?
N9 N10 1.3825(17) . ?
N10 C25 1.3365(18) . ?
C10 C11 1.384(2) . ?
C10 C15 1.3934(19) . ?
C11 C12 1.3938(19) . ?
C11 H11 0.9500 . ?
C12 C13 1.379(2) . ?
C12 H12 0.9500 . ?
C13 C14 1.378(2) . ?
C14 C15 1.384(2) . ?
C14 H14 0.9500 . ?
C15 H15 0.9500 . ?
C16 H16A 0.9800 . ?
C16 H16B 0.9800 . ?
C16 H16C 0.9800 . ?
C17 C18 1.385(2) . ?
C17 C22 1.408(2) . ?
C17 H17 0.9500 . ?
C18 C19 1.387(3) . ?
C18 H18 0.9500 . ?
C19 C20 1.389(3) . ?
C19 H19 0.9500 . ?
C20 C21 1.392(2) . ?
C20 H20 0.9500 . ?
C21 C22 1.398(2) . ?
C21 H21 0.9500 . ?
C22 C23 1.4661(19) . ?
C23 C24 1.419(2) . ?
C24 C25 1.3907(19) . ?
C26 C27 1.3886(19) . ?
C26 C31 1.390(2) . ?
C27 C28 1.389(2) . ?
C27 H27 0.9500 . ?
C28 C29 1.374(2) . ?
C28 H28 0.9500 . ?
C29 C30 1.380(2) . ?
C30 C31 1.3901(19) . ?
C30 H30 0.9500 . ?
C31 H31 0.9500 . ?
C32 H32A 0.9800 . ?
C32 H32B 0.9800 . ?
C32 H32C 0.9800 . ?

loop_
_geom_torsion_atom_site_label_1
_geom_torsion_atom_site_label_2
_geom_torsion_atom_site_label_3
_geom_torsion_atom_site_label_4
_geom_torsion
_geom_torsion_site_symmetry_1
_geom_torsion_site_symmetry_2
_geom_torsion_site_symmetry_3
_geom_torsion_site_symmetry_4
_geom_torsion_publ_flag
C8 N1 N2 N3 -0.05(15) . . . . ?
C16 N1 N2 N3 177.75(11) . . . . ?
C6 C1 C2 C3 -0.7(2) . . . . ?
N1 N2 N3 C9 -0.05(14) . . . . ?
N1 N2 N3 C10 -176.82(11) . . . . ?
C1 C2 C3 C4 0.9(2) . . . . ?
C2 C3 C4 C5 0.0(2) . . . . ?
C7 N4 N5 C9 0.44(14) . . . . ?
C3 C4 C5 C6 -1.2(2) . . . . ?
C4 C5 C6 C1 1.4(2) . . . . ?
C4 C5 C6 C7 -179.89(12) . . . . ?
C2 C1 C6 C5 -0.5(2) . . . . ?
C2 C1 C6 C7 -179.20(12) . . . . ?
C24 N6 N7 N8 -0.42(14) . . . . ?
C32 N6 N7 N8 179.52(12) . . . . ?
N5 N4 C7 C8 -0.15(14) . . . . ?
N5 N4 C7 C6 179.74(11) . . . . ?
C5 C6 C7 N4 -156.97(14) . . . . ?
C1 C6 C7 N4 21.70(19) . . . . ?
C5 C6 C7 C8 22.9(2) . . . . ?
C1 C6 C7 C8 -158.44(14) . . . . ?
N6 N7 N8 C25 -0.27(14) . . . . ?
N6 N7 N8 C26 177.55(11) . . . . ?
N2 N1 C8 C9 0.13(15) . . . . ?
C16 N1 C8 C9 -177.33(13) . . . . ?
N2 N1 C8 C7 173.4(2) . . . . ?
C16 N1 C8 C7 -4.0(3) . . . . ?
N4 C7 C8 N1 -173.6(2) . . . . ?
C6 C7 C8 N1 6.6(3) . . . . ?
N4 C7 C8 C9 -0.19(14) . . . . ?
C6 C7 C8 C9 179.93(13) . . . . ?
N4 N5 C9 N3 175.41(17) . . . . ?
N4 N5 C9 C8 -0.58(15) . . . . ?
N2 N3 C9 N5 -176.08(17) . . . . ?
C10 N3 C9 N5 0.3(3) . . . . ?
N2 N3 C9 C8 0.12(15) . . . . ?
C10 N3 C9 C8 176.54(12) . . . . ?
N1 C8 C9 N5 177.16(12) . . . . ?
C7 C8 C9 N5 0.50(15) . . . . ?
N1 C8 C9 N3 -0.15(14) . . . . ?
C7 C8 C9 N3 -176.80(11) . . . . ?
C23 N9 N10 C25 0.22(16) . . . . ?
N2 N3 C10 C11 -171.55(12) . . . . ?
C9 N3 C10 C11 12.35(19) . . . . ?
N2 N3 C10 C15 9.92(19) . . . . ?
C9 N3 C10 C15 -166.18(13) . . . . ?
C15 C10 C11 C12 -1.1(2) . . . . ?
N3 C10 C11 C12 -179.58(12) . . . . ?
C10 C11 C12 C13 0.73(19) . . . . ?
C11 C12 C13 F1 -179.84(12) . . . . ?
C11 C12 C13 C14 0.4(2) . . . . ?
F1 C13 C14 C15 179.04(12) . . . . ?
C12 C13 C14 C15 -1.2(2) . . . . ?
C13 C14 C15 C10 0.9(2) . . . . ?
C11 C10 C15 C14 0.3(2) . . . . ?
N3 C10 C15 C14 178.74(12) . . . . ?
C22 C17 C18 C19 -0.7(2) . . . . ?
C17 C18 C19 C20 0.5(2) . . . . ?
C18 C19 C20 C21 0.3(2) . . . . ?
C19 C20 C21 C22 -1.0(2) . . . . ?
C20 C21 C22 C17 0.8(2) . . . . ?
C20 C21 C22 C23 179.83(12) . . . . ?
C18 C17 C22 C21 0.1(2) . . . . ?
C18 C17 C22 C23 -179.03(12) . . . . ?
N10 N9 C23 C24 -0.40(16) . . . . ?
N10 N9 C23 C22 178.86(11) . . . . ?
C21 C22 C23 N9 -162.84(13) . . . . ?
C17 C22 C23 N9 16.22(19) . . . . ?
C21 C22 C23 C24 16.2(2) . . . . ?
C17 C22 C23 C24 -164.75(14) . . . . ?
N7 N6 C24 C25 0.93(15) . . . . ?
C32 N6 C24 C25 -179.01(13) . . . . ?
N7 N6 C24 C23 176.0(2) . . . . ?
C32 N6 C24 C23 -4.0(4) . . . . ?
N9 C23 C24 N6 -174.7(2) . . . . ?
C22 C23 C24 N6 6.2(4) . . . . ?
N9 C23 C24 C25 0.39(14) . . . . ?
C22 C23 C24 C25 -178.74(14) . . . . ?
N9 N10 C25 N8 177.60(17) . . . . ?
N9 N10 C25 C24 0.05(16) . . . . ?
N7 N8 C25 N10 -176.84(17) . . . . ?
C26 N8 C25 N10 5.5(3) . . . . ?
N7 N8 C25 C24 0.84(15) . . . . ?
C26 N8 C25 C24 -176.80(12) . . . . ?
N6 C24 C25 N10 177.30(13) . . . . ?
C23 C24 C25 N10 -0.28(16) . . . . ?
N6 C24 C25 N8 -1.03(14) . . . . ?
C23 C24 C25 N8 -178.61(11) . . . . ?
N7 N8 C26 C27 -158.62(13) . . . . ?
C25 N8 C26 C27 18.79(19) . . . . ?
N7 N8 C26 C31 21.49(18) . . . . ?
C25 N8 C26 C31 -161.09(14) . . . . ?
C31 C26 C27 C28 -1.2(2) . . . . ?
N8 C26 C27 C28 178.94(12) . . . . ?
C26 C27 C28 C29 0.8(2) . . . . ?
C27 C28 C29 F2 179.83(12) . . . . ?
C27 C28 C29 C30 0.4(2) . . . . ?
F2 C29 C30 C31 179.35(12) . . . . ?
C28 C29 C30 C31 -1.2(2) . . . . ?
C27 C26 C31 C30 0.4(2) . . . . ?
N8 C26 C31 C30 -179.76(12) . . . . ?
C29 C30 C31 C26 0.8(2) . . . . ?
